data_4516323
loop_
_publ_author_name
'Duggirala, Naga Kiran'
'Wood, Geoffrey P. F.'
'Fischer, Addison'
'Wojtas, \/Lukasz'
'Perry, Miranda L.'
'Zaworotko, Michael J.'

_publ_section_title
;
 Hydrogen Bond Hierarchy: Persistent
 Phenol&#x00B7;&#x00B7;&#x00B7;Chloride Hydrogen Bonds in the Presence of
 Carboxylic Acid Moieties
;
_journal_issue 9
_journal_name_full 'Crystal Growth &amp; Design'
_journal_page_first 4341
_journal_paper_doi 10.1021/acs.cgd.5b00628
_journal_volume 15
_journal_year 2015
_chemical_formula_moiety 'Cl, C8 H20 N, C7 H6 O3'
_chemical_formula_sum 'C15 H26 Cl N O3'
_chemical_formula_weight 303.82
_space_group_crystal_system orthorhombic
_space_group_IT_number 19
_space_group_name_Hall 'P 2ac 2ab'
_space_group_name_H-M_alt 'P 21 21 21'
_atom_sites_solution_hydrogens mixed
_audit_creation_date 2014-05-12
_audit_creation_method
;
Olex2 1.2
(compiled 2014.03.20 svn.r2914 for OlexSys, GUI svn.r4816)
;
_cell_angle_alpha 90
_cell_angle_beta 90
_cell_angle_gamma 90
_cell_formula_units_Z 4
_cell_length_a 11.2329(2)
_cell_length_b 11.9856(2)
_cell_length_c 12.5798(3)
_cell_measurement_temperature 296(2)
_cell_volume 1693.66(6)
_computing_data_reduction 'Saint (2013, Bruker)'
_computing_molecular_graphics 'Olex2 (Dolomanov et al., 2009)'
_computing_publication_material 'Olex2 (Dolomanov et al., 2009)'
_computing_structure_refinement 'XL (Sheldrick, 2008)'
_diffrn_ambient_temperature 296.15
_diffrn_measured_fraction_theta_full 0.998
_diffrn_measured_fraction_theta_max 0.992
_diffrn_measurement_device_type 'Bruker Smart Apex-II CCD'
_diffrn_measurement_method 'omega scans'
_diffrn_radiation_type CuK\a
_diffrn_radiation_wavelength 1.54178
_diffrn_reflns_av_R_equivalents 0.0363
_diffrn_reflns_av_unetI/netI 0.0285
_diffrn_reflns_Laue_measured_fraction_full 0.998
_diffrn_reflns_Laue_measured_fraction_max 0.992
_diffrn_reflns_limit_h_max 13
_diffrn_reflns_limit_h_min -13
_diffrn_reflns_limit_k_max 14
_diffrn_reflns_limit_k_min -14
_diffrn_reflns_limit_l_max 15
_diffrn_reflns_limit_l_min -14
_diffrn_reflns_number 15465
_diffrn_reflns_point_group_measured_fraction_full 0.989
_diffrn_reflns_point_group_measured_fraction_max 0.976
_diffrn_reflns_theta_full 67.679
_diffrn_reflns_theta_max 68.893
_diffrn_reflns_theta_min 5.097
_diffrn_source 'sealed tube'
_exptl_absorpt_coefficient_mu 2.052
_exptl_absorpt_correction_T_max 0.7531
_exptl_absorpt_correction_T_min 0.6368
_exptl_absorpt_correction_type multi-scan
_exptl_crystal_colour colorless
_exptl_crystal_density_diffrn 1.192
_exptl_crystal_description irregular
_exptl_crystal_F_000 656
_exptl_crystal_size_max 0.21
_exptl_crystal_size_mid 0.21
_exptl_crystal_size_min 0.21
_refine_diff_density_max 0.119
_refine_diff_density_min -0.107
_refine_diff_density_rms 0.025
_refine_ls_abs_structure_details
;
 Flack x determined using 1041 quotients [(I+)-(I-)]/[(I+)+(I-)]
 (Parsons and Flack (2004), Acta Cryst. A60, s61).
;
_refine_ls_abs_structure_Flack 0.012(8)
_refine_ls_extinction_coef 0.0119(8)
_refine_ls_extinction_expression Fc^*^=kFc[1+0.001xFc^2^\l^3^/sin(2\q)]^-1/4^
_refine_ls_extinction_method SHELXL
_refine_ls_goodness_of_fit_ref 1.050
_refine_ls_hydrogen_treatment mixed
_refine_ls_matrix_type full
_refine_ls_number_parameters 194
_refine_ls_number_reflns 3067
_refine_ls_number_restraints 1
_refine_ls_restrained_S_all 1.051
_refine_ls_R_factor_all 0.0370
_refine_ls_R_factor_gt 0.0320
_refine_ls_shift/su_max 0.000
_refine_ls_shift/su_mean 0.000
_refine_ls_structure_factor_coef Fsqd
_refine_ls_weighting_details 'w=1/[\s^2^(Fo^2^)+(0.0473P)^2^] where P=(Fo^2^+2Fc^2^)/3'
_refine_ls_weighting_scheme calc
_refine_ls_wR_factor_gt 0.0835
_refine_ls_wR_factor_ref 0.0865
_reflns_Friedel_coverage 0.712
_reflns_Friedel_fraction_full 0.976
_reflns_Friedel_fraction_max 0.954
_reflns_number_gt 2720
_reflns_number_total 3067
_reflns_threshold_expression 'I > 2\s(I)'
_cod_data_source_file cg5b00628_si_006.cif
_cod_data_source_block tea3hba_2
_cod_database_code 4516323
_shelxl_version_number 2013-4
_shelx_space_group_comment
;
The symmetry employed for this shelxl refinement is uniquely defined
by the following loop, which should always be used as a source of
symmetry information in preference to the above space-group names.
They are only intended as comments.
;
_shelx_estimated_absorpt_t_max 0.672
_shelx_estimated_absorpt_t_min 0.672
_olex2_refinement_description
;
1. Fixed Uiso
 At 1.2 times of:
  All C(H) groups, All C(H,H) groups
 At 1.5 times of:
  All C(H,H,H) groups
2. Restrained distances
 O3-H3
 0.9 with sigma of 0.02
3.a Secondary CH2 refined with riding coordinates:
 C7(H7A,H7B), C8(H8A,H8B), C10(H10A,H10B), C13(H13A,H13B)
3.b Aromatic/amide H refined with riding coordinates:
 C6(H6), C11(H11), C15(H15), C16(H16)
3.c Idealised Me refined as rotating group:
 C17(H17A,H17B,H17C), C18(H18A,H18B,H18C), C19(H19A,H19B,H19C), C1(H1A,H1B,H1C)
;

loop_
_space_group_symop_operation_xyz
'x, y, z'
'-x+1/2, -y, z+1/2'
'x+1/2, -y+1/2, -z'
'-x, y+1/2, -z+1/2'

loop_
_atom_site_label
_atom_site_type_symbol
_atom_site_fract_x
_atom_site_fract_y
_atom_site_fract_z
_atom_site_U_iso_or_equiv
_atom_site_adp_type
_atom_site_occupancy
_atom_site_site_symmetry_order
_atom_site_calc_flag
_atom_site_refinement_flags_posn
Cl1 Cl 0.43722(6) 0.53126(6) 0.53853(5) 0.0648(2) Uani 1 1 d .
N2 N 0.57962(18) 0.92733(16) 0.59432(15) 0.0469(5) Uani 1 1 d .
O3 O 0.9337(2) 0.19134(19) 0.5746(2) 0.0891(7) Uani 1 1 d D
O4 O 0.7975(2) 0.2594(2) 0.46510(19) 0.0883(7) Uani 1 1 d .
O5 O 0.6465(2) 0.59818(18) 0.6713(2) 0.0763(6) Uani 1 1 d .
C6 C 0.7508(2) 0.4349(2) 0.6089(2) 0.0536(6) Uani 1 1 d .
H6 H 0.6972 0.4257 0.5533 0.064 Uiso 1 1 calc R
C7 C 0.6275(3) 0.8456(2) 0.5131(2) 0.0605(7) Uani 1 1 d .
H7A H 0.7137 0.8464 0.5170 0.073 Uiso 1 1 calc R
H7B H 0.6012 0.7713 0.5327 0.073 Uiso 1 1 calc R
C8 C 0.6311(3) 1.0422(2) 0.5715(2) 0.0641(7) Uani 1 1 d .
H8A H 0.7169 1.0357 0.5657 0.077 Uiso 1 1 calc R
H8B H 0.6014 1.0675 0.5032 0.077 Uiso 1 1 calc R
C9 C 0.7377(2) 0.5233(2) 0.6792(2) 0.0568(6) Uani 1 1 d .
C10 C 0.4455(2) 0.9375(2) 0.5887(3) 0.0664(7) Uani 1 1 d .
H10A H 0.4198 0.9892 0.6434 0.080 Uiso 1 1 calc R
H10B H 0.4246 0.9698 0.5205 0.080 Uiso 1 1 calc R
C11 C 0.9241(3) 0.3741(2) 0.7047(2) 0.0634(7) Uani 1 1 d .
H11 H 0.9864 0.3239 0.7138 0.076 Uiso 1 1 calc R
C12 C 0.8551(2) 0.2666(2) 0.5447(2) 0.0592(7) Uani 1 1 d .
C13 C 0.6140(3) 0.8861(3) 0.7038(2) 0.0663(8) Uani 1 1 d .
H13A H 0.5774 0.9343 0.7564 0.080 Uiso 1 1 calc R
H13B H 0.5815 0.8118 0.7135 0.080 Uiso 1 1 calc R
C14 C 0.8441(2) 0.3604(2) 0.6220(2) 0.0524(6) Uani 1 1 d .
C15 C 0.8187(3) 0.5371(3) 0.7615(2) 0.0661(7) Uani 1 1 d .
H15 H 0.8107 0.5967 0.8084 0.079 Uiso 1 1 calc R
C16 C 0.9108(3) 0.4626(3) 0.7736(2) 0.0710(8) Uani 1 1 d .
H16 H 0.9648 0.4721 0.8289 0.085 Uiso 1 1 calc R
C17 C 0.6025(3) 1.1296(2) 0.6540(3) 0.0846(11) Uani 1 1 d .
H17A H 0.6346 1.2001 0.6320 0.127 Uiso 1 1 calc GR
H17B H 0.6371 1.1084 0.7208 0.127 Uiso 1 1 calc GR
H17C H 0.5178 1.1357 0.6616 0.127 Uiso 1 1 calc GR
C18 C 0.7456(3) 0.8818(4) 0.7249(3) 0.0941(11) Uani 1 1 d .
H18A H 0.7829 0.8328 0.6745 0.141 Uiso 1 1 calc GR
H18B H 0.7593 0.8545 0.7956 0.141 Uiso 1 1 calc GR
H18C H 0.7787 0.9553 0.7181 0.141 Uiso 1 1 calc GR
C19 C 0.5916(4) 0.8669(3) 0.3999(3) 0.0943(12) Uani 1 1 d .
H19A H 0.6326 0.8158 0.3540 0.141 Uiso 1 1 calc GR
H19B H 0.6119 0.9421 0.3808 0.141 Uiso 1 1 calc GR
H19C H 0.5072 0.8565 0.3926 0.141 Uiso 1 1 calc GR
C1 C 0.3769(3) 0.8303(3) 0.6019(4) 0.0931(12) Uani 1 1 d .
H1A H 0.4047 0.7765 0.5511 0.140 Uiso 1 1 calc GR
H1B H 0.2937 0.8442 0.5905 0.140 Uiso 1 1 calc GR
H1C H 0.3886 0.8020 0.6725 0.140 Uiso 1 1 calc GR
H3 H 0.932(4) 0.136(2) 0.532(2) 0.092(11) Uiso 1 1 d D
H5 H 0.594(4) 0.578(4) 0.621(4) 0.119(16) Uiso 1 1 d .

loop_
_atom_site_aniso_label
_atom_site_aniso_U_11
_atom_site_aniso_U_22
_atom_site_aniso_U_33
_atom_site_aniso_U_23
_atom_site_aniso_U_13
_atom_site_aniso_U_12
Cl1 0.0665(4) 0.0658(4) 0.0621(4) -0.0027(3) -0.0055(3) 0.0008(3)
N2 0.0477(11) 0.0430(10) 0.0499(11) -0.0018(8) 0.0048(9) 0.0014(8)
O3 0.0917(15) 0.0705(13) 0.1052(18) -0.0155(13) -0.0255(15) 0.0226(13)
O4 0.1175(19) 0.0799(14) 0.0677(13) -0.0126(12) -0.0220(15) 0.0255(13)
O5 0.0751(14) 0.0622(12) 0.0917(16) -0.0174(11) -0.0076(12) 0.0040(11)
C6 0.0569(14) 0.0522(13) 0.0517(13) 0.0053(11) -0.0018(12) -0.0099(11)
C7 0.0675(17) 0.0583(15) 0.0558(16) -0.0054(12) -0.0003(12) 0.0130(13)
C8 0.0639(16) 0.0523(14) 0.0760(18) 0.0018(14) 0.0174(14) -0.0098(13)
C9 0.0560(14) 0.0519(13) 0.0625(15) 0.0000(13) 0.0048(12) -0.0097(13)
C10 0.0523(14) 0.0526(14) 0.094(2) -0.0021(14) 0.0049(15) 0.0033(12)
C11 0.0560(15) 0.0658(16) 0.0682(16) 0.0114(14) -0.0075(14) -0.0090(14)
C12 0.0603(15) 0.0534(14) 0.0638(17) 0.0064(14) 0.0033(15) -0.0032(12)
C13 0.0786(19) 0.0696(17) 0.0507(14) 0.0019(13) 0.0038(13) 0.0004(15)
C14 0.0529(14) 0.0505(13) 0.0537(14) 0.0080(11) 0.0012(11) -0.0107(11)
C15 0.0695(17) 0.0695(18) 0.0593(15) -0.0096(14) 0.0004(13) -0.0206(16)
C16 0.0673(18) 0.082(2) 0.0634(16) 0.0010(16) -0.0113(14) -0.0171(17)
C17 0.093(2) 0.0522(16) 0.109(3) -0.0172(17) 0.026(2) -0.0216(16)
C18 0.089(2) 0.124(3) 0.069(2) 0.004(2) -0.0225(19) 0.008(2)
C19 0.127(3) 0.101(3) 0.0557(18) -0.0147(18) -0.009(2) 0.022(2)
C1 0.0637(19) 0.0649(19) 0.151(4) -0.010(2) 0.005(2) -0.0161(15)

loop_
_atom_type_symbol
_atom_type_description
_atom_type_scat_dispersion_real
_atom_type_scat_dispersion_imag
_atom_type_scat_source
C C 0.0181 0.0091 'International Tables Vol C Tables 4.2.6.8 and 6.1.1.4'
H H 0.0000 0.0000 'International Tables Vol C Tables 4.2.6.8 and 6.1.1.4'
Cl Cl 0.3639 0.7018 'International Tables Vol C Tables 4.2.6.8 and 6.1.1.4'
N N 0.0311 0.0180 'International Tables Vol C Tables 4.2.6.8 and 6.1.1.4'
O O 0.0492 0.0322 'International Tables Vol C Tables 4.2.6.8 and 6.1.1.4'

loop_
_geom_angle_atom_site_label_1
_geom_angle_atom_site_label_2
_geom_angle_atom_site_label_3
_geom_angle
C7 N2 C8 108.85(19)
C7 N2 C10 112.0(2)
C7 N2 C13 108.2(2)
C10 N2 C8 107.28(19)
C10 N2 C13 108.9(2)
C13 N2 C8 111.7(2)
C12 O3 H3 109(3)
C9 O5 H5 111(3)
C9 C6 H6 120.1
C14 C6 H6 120.1
C14 C6 C9 119.7(2)
N2 C7 H7A 108.3
N2 C7 H7B 108.3
H7A C7 H7B 107.4
C19 C7 N2 115.8(2)
C19 C7 H7A 108.3
C19 C7 H7B 108.3
N2 C8 H8A 108.6
N2 C8 H8B 108.6
H8A C8 H8B 107.6
C17 C8 N2 114.7(2)
C17 C8 H8A 108.6
C17 C8 H8B 108.6
O5 C9 C6 122.3(2)
O5 C9 C15 117.8(3)
C6 C9 C15 119.8(3)
N2 C10 H10A 108.3
N2 C10 H10B 108.3
H10A C10 H10B 107.4
C1 C10 N2 115.8(2)
C1 C10 H10A 108.3
C1 C10 H10B 108.3
C14 C11 H11 120.2
C16 C11 H11 120.2
C16 C11 C14 119.6(3)
O3 C12 C14 112.7(3)
O4 C12 O3 123.5(3)
O4 C12 C14 123.8(3)
N2 C13 H13A 108.5
N2 C13 H13B 108.5
H13A C13 H13B 107.5
C18 C13 N2 115.0(3)
C18 C13 H13A 108.5
C18 C13 H13B 108.5
C6 C14 C12 118.1(2)
C11 C14 C6 120.2(3)
C11 C14 C12 121.7(3)
C9 C15 H15 120.1
C16 C15 C9 119.8(3)
C16 C15 H15 120.1
C11 C16 H16 119.6
C15 C16 C11 120.8(3)
C15 C16 H16 119.6
C8 C17 H17A 109.5
C8 C17 H17B 109.5
C8 C17 H17C 109.5
H17A C17 H17B 109.5
H17A C17 H17C 109.5
H17B C17 H17C 109.5
C13 C18 H18A 109.5
C13 C18 H18B 109.5
C13 C18 H18C 109.5
H18A C18 H18B 109.5
H18A C18 H18C 109.5
H18B C18 H18C 109.5
C7 C19 H19A 109.5
C7 C19 H19B 109.5
C7 C19 H19C 109.5
H19A C19 H19B 109.5
H19A C19 H19C 109.5
H19B C19 H19C 109.5
C10 C1 H1A 109.5
C10 C1 H1B 109.5
C10 C1 H1C 109.5
H1A C1 H1B 109.5
H1A C1 H1C 109.5
H1B C1 H1C 109.5

loop_
_geom_bond_atom_site_label_1
_geom_bond_atom_site_label_2
_geom_bond_distance
N2 C7 1.514(3)
N2 C8 1.521(3)
N2 C10 1.514(3)
N2 C13 1.514(3)
O3 C12 1.317(4)
O3 H3 0.85(2)
O4 C12 1.195(3)
O5 C9 1.366(3)
O5 H5 0.90(4)
C6 H6 0.9300
C6 C9 1.387(4)
C6 C14 1.387(4)
C7 H7A 0.9700
C7 H7B 0.9700
C7 C19 1.502(4)
C8 H8A 0.9700
C8 H8B 0.9700
C8 C17 1.509(4)
C9 C15 1.389(4)
C10 H10A 0.9700
C10 H10B 0.9700
C10 C1 1.507(4)
C11 H11 0.9300
C11 C14 1.385(4)
C11 C16 1.377(4)
C12 C14 1.492(4)
C13 H13A 0.9700
C13 H13B 0.9700
C13 C18 1.502(5)
C15 H15 0.9300
C15 C16 1.375(5)
C16 H16 0.9300
C17 H17A 0.9600
C17 H17B 0.9600
C17 H17C 0.9600
C18 H18A 0.9600
C18 H18B 0.9600
C18 H18C 0.9600
C19 H19A 0.9600
C19 H19B 0.9600
C19 H19C 0.9600
C1 H1A 0.9600
C1 H1B 0.9600
C1 H1C 0.9600
